data_7156343
loop_
_publ_author_name
'Jiang, Wang'
'Sun, Jing'
'Liu, Ru-Zhang'
'Yan, Chao-Guo'

_publ_section_title
;
 Molecular diversity of the domino annulation reaction of
 2-aryl-3-nitrochromenes with pivaloylacetonitriles.
;
_journal_issue 32
_journal_name_full 'Organic &amp; biomolecular chemistry'
_journal_page_first 5816
_journal_page_last 5822
_journal_paper_doi 10.1039/c8ob01504j
_journal_volume 16
_journal_year 2018
_chemical_formula_moiety 'C24 H20 Br N3 O4'
_chemical_formula_sum 'C24 H20 Br N3 O4'
_chemical_formula_weight 494.34
_space_group_crystal_system triclinic
_space_group_IT_number 2
_space_group_name_Hall '-P 1'
_space_group_name_H-M_alt 'P -1'
_symmetry_space_group_name_Hall '-P 1'
_symmetry_space_group_name_H-M 'P -1'
_atom_sites_solution_hydrogens geom
_audit_creation_method SHELXL-2014/7
_audit_update_record
;
2018-06-12 deposited with the CCDC.
2018-07-24 downloaded from the CCDC.
;
_cell_angle_alpha 80.4220(10)
_cell_angle_beta 76.3630(10)
_cell_angle_gamma 70.8480(10)
_cell_formula_units_Z 2
_cell_length_a 9.0719(4)
_cell_length_b 11.2308(4)
_cell_length_c 11.5065(4)
_cell_measurement_reflns_used 9148
_cell_measurement_temperature 293(2)
_cell_measurement_theta_max 27.47
_cell_measurement_theta_min 2.53
_cell_volume 1071.15(7)
_computing_structure_refinement 'SHELXL-2014/7 (Sheldrick, 2014)'
_diffrn_ambient_temperature 293(2)
_diffrn_measured_fraction_theta_full 0.995
_diffrn_measured_fraction_theta_max 0.996
_diffrn_measurement_device_type 'CCD area detector'
_diffrn_measurement_method 'phi and omega scans'
_diffrn_radiation_source 'fine-focus sealed tube'
_diffrn_radiation_type MoK\a
_diffrn_radiation_wavelength 0.71073
_diffrn_reflns_av_R_equivalents 0.0358
_diffrn_reflns_av_unetI/netI 0.0355
_diffrn_reflns_Laue_measured_fraction_full 0.995
_diffrn_reflns_Laue_measured_fraction_max 0.996
_diffrn_reflns_limit_h_max 11
_diffrn_reflns_limit_h_min -11
_diffrn_reflns_limit_k_max 13
_diffrn_reflns_limit_k_min -13
_diffrn_reflns_limit_l_max 14
_diffrn_reflns_limit_l_min -14
_diffrn_reflns_number 14647
_diffrn_reflns_point_group_measured_fraction_full 0.995
_diffrn_reflns_point_group_measured_fraction_max 0.996
_diffrn_reflns_theta_full 25.242
_diffrn_reflns_theta_max 25.998
_diffrn_reflns_theta_min 2.423
_exptl_absorpt_coefficient_mu 1.956
_exptl_absorpt_correction_T_max 0.676
_exptl_absorpt_correction_T_min 0.632
_exptl_absorpt_correction_type multi-scan
_exptl_absorpt_process_details sadabs
_exptl_crystal_colour colorless
_exptl_crystal_density_diffrn 1.533
_exptl_crystal_description block
_exptl_crystal_F_000 504
_exptl_crystal_size_max 0.240
_exptl_crystal_size_mid 0.220
_exptl_crystal_size_min 0.200
_refine_diff_density_max 0.271
_refine_diff_density_min -0.471
_refine_diff_density_rms 0.053
_refine_ls_extinction_method none
_refine_ls_goodness_of_fit_ref 1.065
_refine_ls_hydrogen_treatment constr
_refine_ls_matrix_type full
_refine_ls_number_parameters 293
_refine_ls_number_reflns 4188
_refine_ls_number_restraints 0
_refine_ls_restrained_S_all 1.065
_refine_ls_R_factor_all 0.0406
_refine_ls_R_factor_gt 0.0255
_refine_ls_shift/su_max 0.000
_refine_ls_shift/su_mean 0.000
_refine_ls_structure_factor_coef Fsqd
_refine_ls_weighting_details 'w=1/[\s^2^(Fo^2^)+(0.0275P)^2^+0.3961P] where P=(Fo^2^+2Fc^2^)/3'
_refine_ls_weighting_scheme calc
_refine_ls_wR_factor_gt 0.0612
_refine_ls_wR_factor_ref 0.0633
_reflns_Friedel_coverage 0.000
_reflns_number_gt 3594
_reflns_number_total 4188
_reflns_threshold_expression 'I > 2\s(I)'
_cod_data_source_file c8ob01504j2.cif
_cod_data_source_block 4f
_cod_depositor_comments 'Adding full bibliography for 7156337--7156344.cif.'
_cod_original_cell_volume 1071.16(7)
_cod_database_code 7156343
_shelx_shelxl_version_number 2014/7
_shelx_space_group_comment
;
The symmetry employed for this shelxl refinement is uniquely defined
by the following loop, which should always be used as a source of
symmetry information in preference to the above space-group names.
They are only intended as comments.
;
_shelx_estimated_absorpt_t_min 0.651
_shelx_estimated_absorpt_t_max 0.696

loop_
_space_group_symop_operation_xyz
'x, y, z'
'-x, -y, -z'

loop_
_atom_site_label
_atom_site_type_symbol
_atom_site_fract_x
_atom_site_fract_y
_atom_site_fract_z
_atom_site_U_iso_or_equiv
_atom_site_adp_type
_atom_site_occupancy
_atom_site_site_symmetry_order
_atom_site_calc_flag
_atom_site_refinement_flags_posn
_atom_site_refinement_flags_adp
Br1 Br 0.17789(3) 0.41914(2) 0.04558(2) 0.03464(8) Uani 1 1 d . .
C1 C 0.44479(19) 0.36223(15) 0.35742(14) 0.0163(3) Uani 1 1 d . .
C2 C 0.3519(2) 0.28525(16) 0.35940(15) 0.0203(4) Uani 1 1 d . .
H2 H 0.3462 0.2214 0.4216 0.024 Uiso 1 1 calc R U
C3 C 0.2677(2) 0.30358(16) 0.26861(16) 0.0217(4) Uani 1 1 d . .
H3 H 0.2031 0.2537 0.2698 0.026 Uiso 1 1 calc R U
C4 C 0.2816(2) 0.39751(16) 0.17632(15) 0.0205(4) Uani 1 1 d . .
C5 C 0.36853(19) 0.47859(15) 0.17587(15) 0.0181(3) Uani 1 1 d . .
H5 H 0.3748 0.5415 0.1128 0.022 Uiso 1 1 calc R U
C6 C 0.44669(19) 0.46555(15) 0.27030(14) 0.0156(3) Uani 1 1 d . .
C7 C 0.53876(19) 0.54818(15) 0.28313(14) 0.0155(3) Uani 1 1 d . .
C8 C 0.66224(19) 0.49236(15) 0.34371(14) 0.0155(3) Uani 1 1 d . .
C9 C 0.68699(19) 0.35895(15) 0.40163(14) 0.0161(3) Uani 1 1 d . .
H9 H 0.7357 0.3507 0.4712 0.019 Uiso 1 1 calc R U
C10 C 0.79625(18) 0.25787(15) 0.31932(14) 0.0153(3) Uani 1 1 d . .
C11 C 0.8334(2) 0.29089(16) 0.19678(15) 0.0203(4) Uani 1 1 d . .
H11 H 0.7947 0.3750 0.1670 0.024 Uiso 1 1 calc R U
C12 C 0.9268(2) 0.20220(17) 0.11677(16) 0.0226(4) Uani 1 1 d . .
H12 H 0.9489 0.2274 0.0350 0.027 Uiso 1 1 calc R U
C13 C 0.9862(2) 0.07737(16) 0.15865(15) 0.0211(4) Uani 1 1 d . .
H13 H 1.0507 0.0183 0.1057 0.025 Uiso 1 1 calc R U
C14 C 0.9497(2) 0.04004(16) 0.28006(15) 0.0190(4) Uani 1 1 d . .
H14 H 0.9880 -0.0444 0.3090 0.023 Uiso 1 1 calc R U
C15 C 0.85576(18) 0.12933(15) 0.35797(14) 0.0153(3) Uani 1 1 d . .
C16 C 0.3687(2) 0.73888(15) 0.19246(15) 0.0189(4) Uani 1 1 d . .
C17 C 0.51070(19) 0.67950(15) 0.24364(14) 0.0153(3) Uani 1 1 d . .
C18 C 0.61025(19) 0.74608(15) 0.25791(14) 0.0153(3) Uani 1 1 d . .
C19 C 0.59178(19) 0.88800(15) 0.22096(14) 0.0173(3) Uani 1 1 d . .
C20 C 0.7350(2) 0.90057(17) 0.12173(16) 0.0242(4) Uani 1 1 d . .
H20A H 0.7374 0.8609 0.0533 0.036 Uiso 1 1 calc R U
H20B H 0.8317 0.8601 0.1516 0.036 Uiso 1 1 calc R U
H20C H 0.7252 0.9886 0.0985 0.036 Uiso 1 1 calc R U
C21 C 0.5827(2) 0.95313(16) 0.33140(16) 0.0216(4) Uani 1 1 d . .
H21A H 0.5741 1.0409 0.3078 0.032 Uiso 1 1 calc R U
H21B H 0.6772 0.9128 0.3641 0.032 Uiso 1 1 calc R U
H21C H 0.4913 0.9463 0.3911 0.032 Uiso 1 1 calc R U
C22 C 0.4420(2) 0.96267(16) 0.17023(16) 0.0230(4) Uani 1 1 d . .
H22A H 0.3493 0.9583 0.2296 0.034 Uiso 1 1 calc R U
H22B H 0.4430 0.9269 0.0997 0.034 Uiso 1 1 calc R U
H22C H 0.4401 1.0495 0.1496 0.034 Uiso 1 1 calc R U
C23 C 0.74110(19) 0.66986(15) 0.31292(14) 0.0173(3) Uani 1 1 d . .
C24 C 0.9786(2) 0.64958(17) 0.38067(18) 0.0268(4) Uani 1 1 d . .
H24A H 0.9374 0.6225 0.4619 0.040 Uiso 1 1 calc R U
H24B H 1.0469 0.6992 0.3807 0.040 Uiso 1 1 calc R U
H24C H 1.0379 0.5768 0.3378 0.040 Uiso 1 1 calc R U
N1 N 0.82175(16) 0.08058(13) 0.48524(13) 0.0181(3) Uani 1 1 d . .
N2 N 0.2542(2) 0.77598(15) 0.15479(15) 0.0302(4) Uani 1 1 d . .
N3 N 0.76399(16) 0.55053(13) 0.35719(12) 0.0169(3) Uani 1 1 d . .
O1 O 0.53420(13) 0.33582(10) 0.44524(10) 0.0175(2) Uani 1 1 d . .
O2 O 0.78339(16) 0.15328(12) 0.56311(11) 0.0267(3) Uani 1 1 d . .
O3 O 0.83562(15) -0.03315(11) 0.50849(11) 0.0252(3) Uani 1 1 d . .
O4 O 0.84848(14) 0.72518(11) 0.32293(11) 0.0231(3) Uani 1 1 d . .

loop_
_atom_site_aniso_label
_atom_site_aniso_U_11
_atom_site_aniso_U_22
_atom_site_aniso_U_33
_atom_site_aniso_U_23
_atom_site_aniso_U_13
_atom_site_aniso_U_12
Br1 0.04775(14) 0.03894(13) 0.03179(12) 0.00244(8) -0.01971(9) -0.02691(10)
C1 0.0139(8) 0.0150(8) 0.0165(8) -0.0044(6) 0.0011(7) -0.0011(7)
C2 0.0196(9) 0.0157(8) 0.0221(9) -0.0011(7) 0.0017(7) -0.0051(7)
C3 0.0210(9) 0.0177(9) 0.0280(10) -0.0062(7) -0.0008(7) -0.0086(7)
C4 0.0211(9) 0.0204(9) 0.0219(9) -0.0059(7) -0.0051(7) -0.0061(7)
C5 0.0204(8) 0.0146(8) 0.0192(9) -0.0019(6) -0.0032(7) -0.0051(7)
C6 0.0149(8) 0.0123(8) 0.0177(8) -0.0046(6) -0.0001(6) -0.0025(7)
C7 0.0164(8) 0.0157(8) 0.0140(8) -0.0040(6) 0.0000(6) -0.0051(7)
C8 0.0167(8) 0.0141(8) 0.0138(8) -0.0045(6) 0.0011(6) -0.0037(7)
C9 0.0150(8) 0.0154(8) 0.0174(8) -0.0006(6) -0.0026(7) -0.0048(7)
C10 0.0128(8) 0.0149(8) 0.0189(8) -0.0015(6) -0.0027(6) -0.0054(7)
C11 0.0215(9) 0.0139(8) 0.0208(9) 0.0018(7) -0.0013(7) -0.0029(7)
C12 0.0238(9) 0.0244(10) 0.0166(9) -0.0012(7) 0.0016(7) -0.0073(8)
C13 0.0182(8) 0.0198(9) 0.0230(9) -0.0082(7) 0.0000(7) -0.0026(7)
C14 0.0179(8) 0.0135(8) 0.0251(9) -0.0015(7) -0.0061(7) -0.0030(7)
C15 0.0131(8) 0.0167(8) 0.0173(8) 0.0008(6) -0.0054(6) -0.0055(7)
C16 0.0247(9) 0.0135(8) 0.0207(9) -0.0013(6) -0.0054(7) -0.0079(7)
C17 0.0162(8) 0.0146(8) 0.0134(8) -0.0029(6) -0.0002(6) -0.0034(7)
C18 0.0163(8) 0.0146(8) 0.0133(8) -0.0039(6) 0.0011(6) -0.0042(7)
C19 0.0196(9) 0.0138(8) 0.0187(9) -0.0008(6) -0.0023(7) -0.0066(7)
C20 0.0264(10) 0.0227(9) 0.0231(9) -0.0009(7) 0.0011(8) -0.0117(8)
C21 0.0234(9) 0.0170(9) 0.0246(9) -0.0046(7) -0.0033(7) -0.0060(7)
C22 0.0274(10) 0.0137(8) 0.0279(10) 0.0026(7) -0.0081(8) -0.0067(7)
C23 0.0172(8) 0.0170(8) 0.0176(8) -0.0046(6) -0.0002(7) -0.0058(7)
C24 0.0186(9) 0.0236(10) 0.0395(11) -0.0015(8) -0.0106(8) -0.0053(8)
N1 0.0148(7) 0.0175(8) 0.0205(7) 0.0021(6) -0.0064(6) -0.0027(6)
N2 0.0331(9) 0.0186(8) 0.0439(10) -0.0015(7) -0.0197(8) -0.0065(7)
N3 0.0156(7) 0.0149(7) 0.0192(7) -0.0040(5) -0.0015(6) -0.0034(6)
O1 0.0156(6) 0.0178(6) 0.0165(6) 0.0008(4) -0.0008(5) -0.0042(5)
O2 0.0357(7) 0.0215(6) 0.0180(6) -0.0023(5) -0.0055(6) -0.0016(6)
O3 0.0308(7) 0.0165(6) 0.0279(7) 0.0057(5) -0.0086(6) -0.0082(6)
O4 0.0191(6) 0.0185(6) 0.0352(7) 0.0007(5) -0.0109(5) -0.0081(5)

loop_
_atom_type_symbol
_atom_type_description
_atom_type_scat_dispersion_real
_atom_type_scat_dispersion_imag
_atom_type_scat_source
C C 0.0033 0.0016 'International Tables Vol C Tables 4.2.6.8 and 6.1.1.4'
H H 0.0000 0.0000 'International Tables Vol C Tables 4.2.6.8 and 6.1.1.4'
N N 0.0061 0.0033 'International Tables Vol C Tables 4.2.6.8 and 6.1.1.4'
O O 0.0106 0.0060 'International Tables Vol C Tables 4.2.6.8 and 6.1.1.4'
Br Br -0.2901 2.4595 'International Tables Vol C Tables 4.2.6.8 and 6.1.1.4'

loop_
_geom_angle_atom_site_label_1
_geom_angle_atom_site_label_2
_geom_angle_atom_site_label_3
_geom_angle
O1 C1 C2 117.97(15)
O1 C1 C6 120.44(14)
C2 C1 C6 121.58(15)
C1 C2 C3 119.89(16)
C1 C2 H2 120.1
C3 C2 H2 120.1
C4 C3 C2 118.53(16)
C4 C3 H3 120.7
C2 C3 H3 120.7
C3 C4 C5 122.12(16)
C3 C4 Br1 119.79(13)
C5 C4 Br1 118.09(13)
C4 C5 C6 119.78(16)
C4 C5 H5 120.1
C6 C5 H5 120.1
C5 C6 C1 117.58(15)
C5 C6 C7 125.35(15)
C1 C6 C7 117.00(14)
C8 C7 C17 116.50(15)
C8 C7 C6 116.02(14)
C17 C7 C6 127.44(15)
N3 C8 C7 124.08(15)
N3 C8 C9 116.10(14)
C7 C8 C9 119.81(14)
O1 C9 C8 109.55(12)
O1 C9 C10 109.72(12)
C8 C9 C10 114.04(13)
O1 C9 H9 107.8
C8 C9 H9 107.8
C10 C9 H9 107.8
C11 C10 C15 116.03(14)
C11 C10 C9 119.53(15)
C15 C10 C9 124.32(14)
C10 C11 C12 122.19(16)
C10 C11 H11 118.9
C12 C11 H11 118.9
C13 C12 C11 120.00(16)
C13 C12 H12 120.0
C11 C12 H12 120.0
C12 C13 C14 119.64(15)
C12 C13 H13 120.2
C14 C13 H13 120.2
C15 C14 C13 119.49(16)
C15 C14 H14 120.3
C13 C14 H14 120.3
C14 C15 C10 122.61(15)
C14 C15 N1 115.63(15)
C10 C15 N1 121.76(14)
N2 C16 C17 174.17(18)
C18 C17 C7 121.78(15)
C18 C17 C16 123.09(14)
C7 C17 C16 115.08(14)
C17 C18 C23 113.85(14)
C17 C18 C19 126.88(14)
C23 C18 C19 119.26(14)
C22 C19 C21 106.07(13)
C22 C19 C20 106.51(14)
C21 C19 C20 110.78(14)
C22 C19 C18 115.01(13)
C21 C19 C18 109.63(13)
C20 C19 C18 108.78(13)
C19 C20 H20A 109.5
C19 C20 H20B 109.5
H20A C20 H20B 109.5
C19 C20 H20C 109.5
H20A C20 H20C 109.5
H20B C20 H20C 109.5
C19 C21 H21A 109.5
C19 C21 H21B 109.5
H21A C21 H21B 109.5
C19 C21 H21C 109.5
H21A C21 H21C 109.5
H21B C21 H21C 109.5
C19 C22 H22A 109.5
C19 C22 H22B 109.5
H22A C22 H22B 109.5
C19 C22 H22C 109.5
H22A C22 H22C 109.5
H22B C22 H22C 109.5
N3 C23 O4 117.00(15)
N3 C23 C18 125.48(15)
O4 C23 C18 117.50(14)
O4 C24 H24A 109.5
O4 C24 H24B 109.5
H24A C24 H24B 109.5
O4 C24 H24C 109.5
H24A C24 H24C 109.5
H24B C24 H24C 109.5
O2 N1 O3 122.80(14)
O2 N1 C15 119.34(14)
O3 N1 C15 117.85(13)
C23 N3 C8 117.87(14)
C1 O1 C9 112.89(12)
C23 O4 C24 117.70(13)

loop_
_geom_bond_atom_site_label_1
_geom_bond_atom_site_label_2
_geom_bond_distance
Br1 C4 1.8982(17)
C1 O1 1.377(2)
C1 C2 1.386(2)
C1 C6 1.403(2)
C2 C3 1.386(3)
C2 H2 0.9300
C3 C4 1.381(3)
C3 H3 0.9300
C4 C5 1.385(2)
C5 C6 1.395(2)
C5 H5 0.9300
C6 C7 1.481(2)
C7 C8 1.377(2)
C7 C17 1.425(2)
C8 N3 1.342(2)
C8 C9 1.502(2)
C9 O1 1.4510(19)
C9 C10 1.531(2)
C9 H9 0.9800
C10 C11 1.387(2)
C10 C15 1.401(2)
C11 C12 1.393(2)
C11 H11 0.9300
C12 C13 1.375(3)
C12 H12 0.9300
C13 C14 1.384(2)
C13 H13 0.9300
C14 C15 1.383(2)
C14 H14 0.9300
C15 N1 1.473(2)
C16 N2 1.144(2)
C16 C17 1.454(2)
C17 C18 1.398(2)
C18 C23 1.432(2)
C18 C19 1.543(2)
C19 C22 1.534(2)
C19 C21 1.542(2)
C19 C20 1.543(2)
C20 H20A 0.9600
C20 H20B 0.9600
C20 H20C 0.9600
C21 H21A 0.9600
C21 H21B 0.9600
C21 H21C 0.9600
C22 H22A 0.9600
C22 H22B 0.9600
C22 H22C 0.9600
C23 N3 1.319(2)
C23 O4 1.350(2)
C24 O4 1.442(2)
C24 H24A 0.9600
C24 H24B 0.9600
C24 H24C 0.9600
N1 O2 1.2250(18)
N1 O3 1.2310(18)

loop_
_geom_torsion_atom_site_label_1
_geom_torsion_atom_site_label_2
_geom_torsion_atom_site_label_3
_geom_torsion_atom_site_label_4
_geom_torsion
O1 C1 C2 C3 -176.07(14)
C6 C1 C2 C3 5.0(2)
C1 C2 C3 C4 1.4(2)
C2 C3 C4 C5 -4.2(3)
C2 C3 C4 Br1 176.37(12)
C3 C4 C5 C6 0.7(2)
Br1 C4 C5 C6 -179.90(12)
C4 C5 C6 C1 5.5(2)
C4 C5 C6 C7 -177.80(15)
O1 C1 C6 C5 172.71(14)
C2 C1 C6 C5 -8.4(2)
O1 C1 C6 C7 -4.3(2)
C2 C1 C6 C7 174.64(14)
C5 C6 C7 C8 -150.81(16)
C1 C6 C7 C8 25.9(2)
C5 C6 C7 C17 31.5(3)
C1 C6 C7 C17 -151.74(15)
C17 C7 C8 N3 -6.4(2)
C6 C7 C8 N3 175.68(14)
C17 C7 C8 C9 172.41(14)
C6 C7 C8 C9 -5.5(2)
N3 C8 C9 O1 145.28(13)
C7 C8 C9 O1 -33.62(19)
N3 C8 C9 C10 -91.32(17)
C7 C8 C9 C10 89.78(17)
O1 C9 C10 C11 109.17(16)
C8 C9 C10 C11 -14.1(2)
O1 C9 C10 C15 -66.67(19)
C8 C9 C10 C15 170.02(15)
C15 C10 C11 C12 -1.1(2)
C9 C10 C11 C12 -177.33(15)
C10 C11 C12 C13 -0.4(3)
C11 C12 C13 C14 1.5(3)
C12 C13 C14 C15 -1.0(3)
C13 C14 C15 C10 -0.6(2)
C13 C14 C15 N1 179.36(15)
C11 C10 C15 C14 1.7(2)
C9 C10 C15 C14 177.64(15)
C11 C10 C15 N1 -178.32(15)
C9 C10 C15 N1 -2.3(2)
C8 C7 C17 C18 4.5(2)
C6 C7 C17 C18 -177.88(15)
C8 C7 C17 C16 -173.21(14)
C6 C7 C17 C16 4.4(2)
C7 C17 C18 C23 1.0(2)
C16 C17 C18 C23 178.50(14)
C7 C17 C18 C19 -179.06(14)
C16 C17 C18 C19 -1.6(2)
C17 C18 C19 C22 3.8(2)
C23 C18 C19 C22 -176.29(14)
C17 C18 C19 C21 123.17(17)
C23 C18 C19 C21 -56.90(19)
C17 C18 C19 C20 -115.55(17)
C23 C18 C19 C20 64.38(18)
C17 C18 C23 N3 -5.7(2)
C19 C18 C23 N3 174.36(15)
C17 C18 C23 O4 175.87(13)
C19 C18 C23 O4 -4.1(2)
C14 C15 N1 O2 157.95(15)
C10 C15 N1 O2 -22.1(2)
C14 C15 N1 O3 -21.1(2)
C10 C15 N1 O3 158.93(15)
O4 C23 N3 C8 -177.31(13)
C18 C23 N3 C8 4.2(2)
C7 C8 N3 C23 2.3(2)
C9 C8 N3 C23 -176.59(14)
C2 C1 O1 C9 143.88(14)
C6 C1 O1 C9 -37.16(19)
C8 C9 O1 C1 54.43(16)
C10 C9 O1 C1 -71.48(16)
N3 C23 O4 C24 0.1(2)
C18 C23 O4 C24 178.66(14)
